data_1549127
loop_
_publ_author_name
'Amirthakumar, C.'
'Pandi, P.'
'Kumar, R. Mohan'
'Chakkaravarthi, G.'

_publ_section_title
;
 2-Aminoanilinium benzene-1,2-diaminium tris(4-methylbenzene-1-sulfonate)
;
_journal_coeditor_code VM4034
_journal_issue 3
_journal_name_full IUCrData
_journal_page_first x180437
_journal_paper_doi 10.1107/S2414314618004376
_journal_volume 3
_journal_year 2018
_chemical_formula_iupac 'C6 H10 N2 2+, C6 H9 N2 +, 3C7 H7 O3 S -'
_chemical_formula_moiety 'C6 H10 N2 2+, C6 H9 N2 +, 3(C7 H7 O3 S -)'
_chemical_formula_sum 'C33 H40 N4 O9 S3'
_chemical_formula_weight 732.87
_chemical_name_systematic
;
2-Aminoanilinium benzene-1,2-diaminium tris(4-methylbenzene-1-sulfonate)
;
_space_group_crystal_system triclinic
_space_group_IT_number 2
_space_group_name_Hall '-P 1'
_space_group_name_H-M_alt 'P -1'
_symmetry_space_group_name_Hall '-P 1'
_symmetry_space_group_name_H-M 'P -1'
_atom_sites_solution_hydrogens mixed
_audit_creation_method SHELXL-2016/6
_cell_angle_alpha 80.187(2)
_cell_angle_beta 73.2180(10)
_cell_angle_gamma 89.188(2)
_cell_formula_units_Z 2
_cell_length_a 10.5058(4)
_cell_length_b 12.8929(4)
_cell_length_c 14.0425(4)
_cell_measurement_reflns_used 7569
_cell_measurement_temperature 295(2)
_cell_measurement_theta_max 26.2
_cell_measurement_theta_min 2.4
_cell_volume 1793.17(10)
_computing_cell_refinement
;
SAINT (Bruker, 2004)
;
_computing_data_collection
;
APEX2 (Bruker, 2004)
;
_computing_data_reduction
;
SAINT (Bruker, 2004)
;
_computing_molecular_graphics
;
PLATON (Spek, 2009)
;
_computing_publication_material
;
SHELXL2016 (Sheldrick, 2015b) and PLATON (Spek, 2009)
;
_computing_structure_refinement
;
SHELXL2016 (Sheldrick, 2015)
;
_computing_structure_solution
;
SHELXS2016 (Sheldrick, 2008)
;
_diffrn_ambient_temperature 295(2)
_diffrn_measured_fraction_theta_full 1.000
_diffrn_measured_fraction_theta_max 1.000
_diffrn_measurement_device_type 'Bruker APEXII CCD'
_diffrn_measurement_method '\w and \f scans'
_diffrn_radiation_type MoK\a
_diffrn_radiation_wavelength 0.71073
_diffrn_reflns_av_R_equivalents 0.0590
_diffrn_reflns_limit_h_max 12
_diffrn_reflns_limit_h_min -12
_diffrn_reflns_limit_k_max 15
_diffrn_reflns_limit_k_min -15
_diffrn_reflns_limit_l_max 16
_diffrn_reflns_limit_l_min -16
_diffrn_reflns_number 32987
_diffrn_reflns_theta_full 25.000
_diffrn_reflns_theta_max 25.000
_diffrn_reflns_theta_min 2.020
_exptl_absorpt_coefficient_mu 0.264
_exptl_absorpt_correction_type multi-scan
_exptl_absorpt_process_details
;
(SADABS; Bruker, 2004)
;
_exptl_crystal_colour colourless
_exptl_crystal_density_diffrn 1.357
_exptl_crystal_description block
_exptl_crystal_F_000 772
_exptl_crystal_size_max 0.240
_exptl_crystal_size_mid 0.200
_exptl_crystal_size_min 0.180
_refine_diff_density_max 0.297
_refine_diff_density_min -0.357
_refine_ls_extinction_method none
_refine_ls_goodness_of_fit_ref 1.026
_refine_ls_hydrogen_treatment mixed
_refine_ls_matrix_type full
_refine_ls_number_parameters 489
_refine_ls_number_reflns 6325
_refine_ls_number_restraints 11
_refine_ls_restrained_S_all 1.026
_refine_ls_R_factor_all 0.0851
_refine_ls_R_factor_gt 0.0426
_refine_ls_shift/su_max 0.000
_refine_ls_shift/su_mean 0.000
_refine_ls_structure_factor_coef Fsqd
_refine_ls_weighting_details 'w=1/[\s^2^(Fo^2^)+(0.0480P)^2^+0.6864P] where P=(Fo^2^+2Fc^2^)/3'
_refine_ls_weighting_scheme calc
_refine_ls_wR_factor_gt 0.0952
_refine_ls_wR_factor_ref 0.1172
_reflns_number_gt 4091
_reflns_number_total 6325
_reflns_threshold_expression 'I > 2\s(I)'
_cod_data_source_file vm4034sup1.cif
_cod_data_source_block I
_cod_database_code 1549127
_shelx_space_group_comment
;
The symmetry employed for this shelxl refinement is uniquely defined
by the following loop, which should always be used as a source of
symmetry information in preference to the above space-group names.
They are only intended as comments.
;
_shelx_estimated_absorpt_t_min 0.939
_shelx_estimated_absorpt_t_max 0.954

loop_
_space_group_symop_operation_xyz
'x, y, z'
'-x, -y, -z'

loop_
_atom_site_type_symbol
_atom_site_label
_atom_site_fract_x
_atom_site_fract_y
_atom_site_fract_z
_atom_site_U_iso_or_equiv
_atom_site_adp_type
_atom_site_calc_flag
_atom_site_occupancy
C C1 0.7325(3) 0.7693(2) 0.05175(19) 0.0359(7) Uani d 1
C C2 0.8554(3) 0.8136(2) -0.0052(2) 0.0500(8) Uani d 1
H H2 0.926511 0.770800 -0.026143 0.060 Uiso calc 1
C C3 0.8723(4) 0.9218(3) -0.0310(3) 0.0648(10) Uani d 1
H H3 0.955466 0.950946 -0.069595 0.078 Uiso calc 1
C C4 0.7699(4) 0.9875(3) -0.0014(3) 0.0671(10) Uani d 1
C C5 0.6483(4) 0.9424(3) 0.0555(3) 0.0705(11) Uani d 1
H H5 0.577680 0.985428 0.076773 0.085 Uiso calc 1
C C6 0.6285(3) 0.8346(3) 0.0817(2) 0.0540(8) Uani d 1
H H6 0.544987 0.805795 0.119751 0.065 Uiso calc 1
C C7 0.7897(5) 1.1056(3) -0.0308(4) 0.1138(17) Uani d 1
H H7A 0.809013 1.133881 0.022713 0.171 Uiso calc 1
H H7B 0.710080 1.135453 -0.042370 0.171 Uiso calc 1
H H7C 0.862444 1.122681 -0.091320 0.171 Uiso calc 1
C C8 0.5243(3) 0.8441(2) -0.21536(19) 0.0378(7) Uani d 1
C C9 0.4702(3) 0.9086(3) -0.2808(2) 0.0589(9) Uani d 1
H H9 0.397778 0.885012 -0.297780 0.071 Uiso calc 1
C C10 0.5252(4) 1.0099(3) -0.3215(3) 0.0785(12) Uani d 1
H H10 0.488594 1.053475 -0.365877 0.094 Uiso calc 1
C C11 0.6309(4) 1.0465(3) -0.2980(3) 0.0758(11) Uani d 1
C C12 0.6838(4) 0.9814(3) -0.2342(3) 0.0705(10) Uani d 1
H H12 0.756892 1.005325 -0.218288 0.085 Uiso calc 1
C C13 0.6323(3) 0.8803(3) -0.1919(2) 0.0543(8) Uani d 1
H H13 0.670179 0.837317 -0.147991 0.065 Uiso calc 1
C C14 0.6870(5) 1.1583(3) -0.3426(4) 0.141(2) Uani d 1
H H14A 0.770246 1.167096 -0.328980 0.211 Uiso calc 1
H H14B 0.625384 1.207543 -0.312706 0.211 Uiso calc 1
H H14C 0.700713 1.170618 -0.414314 0.211 Uiso calc 1
C C15 0.6807(3) 0.7641(2) -0.58539(19) 0.0333(6) Uani d 1
C C16 0.7424(3) 0.7992(2) -0.6864(2) 0.0470(8) Uani d 1
H H16 0.736544 0.758539 -0.733751 0.056 Uiso calc 1
C C17 0.8127(3) 0.8942(3) -0.7177(3) 0.0659(10) Uani d 1
H H17 0.853231 0.917137 -0.786234 0.079 Uiso calc 1
C C18 0.8242(4) 0.9555(3) -0.6501(3) 0.0733(11) Uani d 1
C C19 0.7625(4) 0.9197(3) -0.5492(3) 0.0772(12) Uani d 1
H H19 0.769364 0.960268 -0.502023 0.093 Uiso calc 1
C C20 0.6906(3) 0.8247(3) -0.5163(2) 0.0587(9) Uani d 1
H H20 0.649245 0.802078 -0.447786 0.070 Uiso calc 1
C C21 0.8996(5) 1.0613(3) -0.6843(4) 0.131(2) Uani d 1
H H21A 0.993507 1.050309 -0.704886 0.196 Uiso calc 1
H H21B 0.878881 1.100075 -0.629430 0.196 Uiso calc 1
H H21C 0.874198 1.100383 -0.740054 0.196 Uiso calc 1
C C22 1.2542(3) 0.5750(2) -0.81322(19) 0.0314(6) Uani d 1
C C23 1.1471(3) 0.6203(2) -0.8383(2) 0.0463(8) Uani d 1
H H23 1.148923 0.637179 -0.905753 0.056 Uiso calc 1
C C24 1.0372(3) 0.6410(3) -0.7643(3) 0.0568(9) Uani d 1
H H24 0.965305 0.673123 -0.781748 0.068 Uiso calc 1
C C25 1.0328(3) 0.6145(3) -0.6645(3) 0.0557(9) Uani d 1
H H25 0.957297 0.626978 -0.614244 0.067 Uiso calc 1
C C26 1.1407(3) 0.5694(2) -0.6391(2) 0.0435(7) Uani d 1
H H26 1.137998 0.551588 -0.571492 0.052 Uiso calc 1
C C27 1.2523(2) 0.55048(19) -0.71291(18) 0.0291(6) Uani d 1
C C28 0.8648(3) 0.3735(2) -0.68323(19) 0.0342(6) Uani d 1
C C29 0.8651(3) 0.3320(2) -0.5866(2) 0.0448(7) Uani d 1
H H29 0.789832 0.335811 -0.532796 0.054 Uiso calc 1
C C30 0.9761(3) 0.2849(2) -0.5691(2) 0.0530(8) Uani d 1
H H30 0.976860 0.256931 -0.503717 0.064 Uiso calc 1
C C31 1.0864(3) 0.2798(2) -0.6499(3) 0.0525(8) Uani d 1
H H31 1.162248 0.248455 -0.638725 0.063 Uiso calc 1
C C32 1.0857(3) 0.3202(2) -0.7462(2) 0.0441(7) Uani d 1
H H32 1.161153 0.315704 -0.799655 0.053 Uiso calc 1
C C33 0.9741(3) 0.3680(2) -0.76597(19) 0.0354(7) Uani d 1
N N1 1.3660(3) 0.5504(2) -0.89483(19) 0.0429(6) Uani d 1
N N2 1.3655(2) 0.5040(2) -0.68291(18) 0.0352(6) Uani d 1
N N3 0.9729(3) 0.4043(2) -0.86411(19) 0.0491(7) Uani d 1
N N4 0.7447(3) 0.4232(2) -0.6989(2) 0.0455(6) Uani d 1
O O1 0.8136(2) 0.59810(16) 0.13209(17) 0.0612(6) Uani d 1
O O2 0.57959(19) 0.60896(17) 0.15234(14) 0.0560(6) Uani d 1
O O3 0.7300(2) 0.59162(16) -0.00861(14) 0.0557(6) Uani d 1
O O4 0.4293(3) 0.70824(18) -0.05549(16) 0.0840(8) Uani d 1
O O5 0.3438(3) 0.7040(2) -0.1939(2) 0.0908(9) Uani d 1
O O6 0.5632(2) 0.64617(17) -0.20037(18) 0.0720(7) Uani d 1
O O7 0.4923(2) 0.64765(17) -0.45485(16) 0.0636(6) Uani d 1
O O8 0.6954(2) 0.56619(16) -0.52454(15) 0.0532(6) Uani d 1
O O9 0.5535(3) 0.61892(18) -0.62836(16) 0.0757(8) Uani d 1
S S1 0.71235(7) 0.63186(6) 0.08397(5) 0.0366(2) Uani d 1
S S2 0.45907(8) 0.71568(6) -0.16259(6) 0.0451(2) Uani d 1
S S3 0.59663(7) 0.64019(6) -0.54542(5) 0.0387(2) Uani d 1
H H1A 1.355(4) 0.4892(14) -0.909(3) 0.088(13) Uiso d 1
H H1B 1.4393(18) 0.557(3) -0.880(2) 0.064(11) Uiso d 1
H H1C 1.377(4) 0.599(2) -0.9477(17) 0.089(14) Uiso d 1
H H2A 1.342(3) 0.4814(19) -0.6177(8) 0.043(8) Uiso d 1
H H2B 1.398(3) 0.4519(18) -0.713(2) 0.074(12) Uiso d 1
H H2C 1.430(2) 0.5497(19) -0.693(2) 0.062(10) Uiso d 1
H H3A 1.0508(15) 0.417(2) -0.9065(16) 0.048(9) Uiso d 1
H H3B 0.921(3) 0.4550(17) -0.875(2) 0.058(11) Uiso d 1
H H4A 0.714(4) 0.386(3) -0.734(3) 0.098(15) Uiso d 1
H H4B 0.757(3) 0.4879(12) -0.731(2) 0.073(12) Uiso d 1
H H4C 0.683(3) 0.423(3) -0.6426(16) 0.101(15) Uiso d 1

loop_
_atom_site_aniso_label
_atom_site_aniso_U_11
_atom_site_aniso_U_22
_atom_site_aniso_U_33
_atom_site_aniso_U_12
_atom_site_aniso_U_13
_atom_site_aniso_U_23
C1 0.0353(17) 0.0430(17) 0.0305(14) 0.0038(14) -0.0100(13) -0.0083(13)
C2 0.044(2) 0.0362(19) 0.062(2) 0.0026(15) -0.0023(16) -0.0098(15)
C3 0.061(2) 0.043(2) 0.076(2) -0.0075(18) 0.0018(19) -0.0074(18)
C4 0.088(3) 0.040(2) 0.071(2) 0.014(2) -0.018(2) -0.0114(18)
C5 0.074(3) 0.058(3) 0.080(3) 0.034(2) -0.017(2) -0.024(2)
C6 0.045(2) 0.061(2) 0.0524(19) 0.0132(17) -0.0056(16) -0.0168(17)
C7 0.143(4) 0.040(2) 0.151(4) 0.014(3) -0.034(4) -0.014(3)
C8 0.0439(18) 0.0353(17) 0.0313(15) 0.0106(14) -0.0072(13) -0.0049(13)
C9 0.056(2) 0.061(2) 0.057(2) 0.0124(18) -0.0212(18) 0.0031(18)
C10 0.087(3) 0.062(3) 0.066(2) 0.022(2) -0.011(2) 0.023(2)
C11 0.069(3) 0.052(2) 0.078(3) 0.003(2) 0.010(2) 0.010(2)
C12 0.058(2) 0.055(2) 0.091(3) -0.0095(19) -0.011(2) -0.011(2)
C13 0.057(2) 0.049(2) 0.057(2) 0.0071(17) -0.0188(17) -0.0054(16)
C14 0.135(5) 0.059(3) 0.165(5) -0.015(3) 0.025(4) 0.035(3)
C15 0.0302(16) 0.0368(16) 0.0320(15) 0.0018(12) -0.0075(12) -0.0062(12)
C16 0.053(2) 0.0442(19) 0.0387(17) -0.0027(15) -0.0038(15) -0.0094(14)
C17 0.069(3) 0.052(2) 0.056(2) -0.0121(19) 0.0116(18) -0.0040(18)
C18 0.059(2) 0.054(2) 0.095(3) -0.0189(19) 0.001(2) -0.021(2)
C19 0.081(3) 0.076(3) 0.084(3) -0.013(2) -0.022(2) -0.044(2)
C20 0.070(2) 0.064(2) 0.0426(18) -0.0095(19) -0.0111(17) -0.0163(17)
C21 0.117(4) 0.078(3) 0.168(5) -0.051(3) 0.018(4) -0.040(3)
C22 0.0325(16) 0.0277(15) 0.0343(15) -0.0010(12) -0.0093(13) -0.0069(12)
C23 0.052(2) 0.0447(19) 0.0503(18) 0.0061(16) -0.0275(17) -0.0096(15)
C24 0.043(2) 0.058(2) 0.085(3) 0.0179(16) -0.0356(19) -0.0264(19)
C25 0.0298(18) 0.071(2) 0.069(2) 0.0075(16) -0.0082(16) -0.0322(19)
C26 0.0377(18) 0.053(2) 0.0394(16) 0.0000(15) -0.0062(14) -0.0168(14)
C27 0.0286(15) 0.0252(14) 0.0345(15) -0.0006(12) -0.0104(12) -0.0052(11)
C28 0.0317(16) 0.0318(16) 0.0373(16) 0.0033(12) -0.0066(13) -0.0070(13)
C29 0.047(2) 0.0477(19) 0.0355(16) 0.0009(15) -0.0055(14) -0.0062(14)
C30 0.067(2) 0.051(2) 0.0431(18) 0.0044(17) -0.0228(18) -0.0009(15)
C31 0.049(2) 0.049(2) 0.066(2) 0.0089(16) -0.0274(18) -0.0090(17)
C32 0.0329(17) 0.0420(18) 0.0548(19) 0.0045(14) -0.0079(15) -0.0100(15)
C33 0.0364(17) 0.0329(16) 0.0350(16) -0.0003(13) -0.0069(13) -0.0067(13)
N1 0.0475(18) 0.0478(18) 0.0314(14) -0.0006(14) -0.0081(13) -0.0071(13)
N2 0.0354(15) 0.0369(16) 0.0321(14) 0.0021(12) -0.0107(12) -0.0009(12)
N3 0.0421(18) 0.062(2) 0.0355(15) 0.0089(15) -0.0029(14) -0.0019(14)
N4 0.0370(17) 0.0503(19) 0.0405(16) 0.0109(14) -0.0014(14) -0.0025(15)
O1 0.0547(14) 0.0508(14) 0.0867(16) -0.0012(11) -0.0447(13) 0.0072(12)
O2 0.0408(13) 0.0758(16) 0.0386(11) -0.0182(11) 0.0041(10) -0.0007(11)
O3 0.0690(15) 0.0557(14) 0.0384(11) -0.0137(11) -0.0041(11) -0.0157(10)
O4 0.140(2) 0.0519(15) 0.0405(13) -0.0117(15) -0.0027(14) 0.0045(11)
O5 0.0742(18) 0.0717(18) 0.139(2) -0.0116(14) -0.0529(18) -0.0133(17)
O6 0.0810(18) 0.0399(13) 0.0926(18) 0.0209(12) -0.0150(14) -0.0237(12)
O7 0.0456(14) 0.0586(15) 0.0630(14) -0.0003(11) 0.0181(11) -0.0047(11)
O8 0.0467(13) 0.0462(13) 0.0560(13) 0.0120(10) -0.0059(11) 0.0041(10)
O9 0.107(2) 0.0680(16) 0.0621(15) -0.0359(14) -0.0489(14) 0.0073(12)
S1 0.0338(4) 0.0428(4) 0.0319(4) -0.0060(3) -0.0097(3) -0.0026(3)
S2 0.0539(5) 0.0359(4) 0.0453(5) 0.0034(4) -0.0132(4) -0.0083(3)
S3 0.0387(4) 0.0400(4) 0.0334(4) -0.0016(3) -0.0077(3) -0.0003(3)

loop_
_atom_type_symbol
_atom_type_description
_atom_type_scat_dispersion_real
_atom_type_scat_dispersion_imag
_atom_type_scat_source
C C 0.0033 0.0016 'International Tables Vol C Tables 4.2.6.8 and 6.1.1.4'
H H 0.0000 0.0000 'International Tables Vol C Tables 4.2.6.8 and 6.1.1.4'
N N 0.0061 0.0033 'International Tables Vol C Tables 4.2.6.8 and 6.1.1.4'
O O 0.0106 0.0060 'International Tables Vol C Tables 4.2.6.8 and 6.1.1.4'
S S 0.1246 0.1234 'International Tables Vol C Tables 4.2.6.8 and 6.1.1.4'

loop_
_geom_angle_atom_site_label_1
_geom_angle_atom_site_label_2
_geom_angle_atom_site_label_3
_geom_angle
C2 C1 C6 119.0(3)
C2 C1 S1 119.1(2)
C6 C1 S1 121.8(2)
C1 C2 C3 119.6(3)
C1 C2 H2 120.2
C3 C2 H2 120.2
C4 C3 C2 121.9(3)
C4 C3 H3 119.0
C2 C3 H3 119.0
C5 C4 C3 117.8(3)
C5 C4 C7 120.9(4)
C3 C4 C7 121.3(4)
C4 C5 C6 121.4(3)
C4 C5 H5 119.3
C6 C5 H5 119.3
C5 C6 C1 120.2(3)
C5 C6 H6 119.9
C1 C6 H6 119.9
C4 C7 H7A 109.5
C4 C7 H7B 109.5
H7A C7 H7B 109.5
C4 C7 H7C 109.5
H7A C7 H7C 109.5
H7B C7 H7C 109.5
C9 C8 C13 119.4(3)
C9 C8 S2 121.0(2)
C13 C8 S2 119.6(2)
C8 C9 C10 119.3(3)
C8 C9 H9 120.4
C10 C9 H9 120.4
C11 C10 C9 121.6(3)
C11 C10 H10 119.2
C9 C10 H10 119.2
C12 C11 C10 118.3(3)
C12 C11 C14 121.5(4)
C10 C11 C14 120.2(4)
C11 C12 C13 122.0(4)
C11 C12 H12 119.0
C13 C12 H12 119.0
C8 C13 C12 119.4(3)
C8 C13 H13 120.3
C12 C13 H13 120.3
C11 C14 H14A 109.5
C11 C14 H14B 109.5
H14A C14 H14B 109.5
C11 C14 H14C 109.5
H14A C14 H14C 109.5
H14B C14 H14C 109.5
C20 C15 C16 119.2(3)
C20 C15 S3 120.6(2)
C16 C15 S3 120.1(2)
C17 C16 C15 120.4(3)
C17 C16 H16 119.8
C15 C16 H16 119.8
C18 C17 C16 121.3(3)
C18 C17 H17 119.3
C16 C17 H17 119.3
C17 C18 C19 117.9(3)
C17 C18 C21 121.6(4)
C19 C18 C21 120.5(4)
C18 C19 C20 121.6(3)
C18 C19 H19 119.2
C20 C19 H19 119.2
C15 C20 C19 119.5(3)
C15 C20 H20 120.3
C19 C20 H20 120.3
C18 C21 H21A 109.5
C18 C21 H21B 109.5
H21A C21 H21B 109.5
C18 C21 H21C 109.5
H21A C21 H21C 109.5
H21B C21 H21C 109.5
C23 C22 C27 120.1(3)
C23 C22 N1 117.8(2)
C27 C22 N1 122.1(2)
C22 C23 C24 120.2(3)
C22 C23 H23 119.9
C24 C23 H23 119.9
C23 C24 C25 120.2(3)
C23 C24 H24 119.9
C25 C24 H24 119.9
C24 C25 C26 119.7(3)
C24 C25 H25 120.1
C26 C25 H25 120.1
C27 C26 C25 120.4(3)
C27 C26 H26 119.8
C25 C26 H26 119.8
C26 C27 C22 119.3(3)
C26 C27 N2 118.7(2)
C22 C27 N2 121.9(2)
C29 C28 C33 121.8(3)
C29 C28 N4 118.6(3)
C33 C28 N4 119.5(2)
C28 C29 C30 120.2(3)
C28 C29 H29 119.9
C30 C29 H29 119.9
C29 C30 C31 119.0(3)
C29 C30 H30 120.5
C31 C30 H30 120.5
C32 C31 C30 120.8(3)
C32 C31 H31 119.6
C30 C31 H31 119.6
C31 C32 C33 121.3(3)
C31 C32 H32 119.4
C33 C32 H32 119.4
N3 C33 C28 122.5(3)
N3 C33 C32 120.6(3)
C28 C33 C32 116.9(3)
C22 N1 H1A 111(2)
C22 N1 H1B 110(2)
H1A N1 H1B 113(3)
C22 N1 H1C 109(2)
H1A N1 H1C 111(3)
H1B N1 H1C 102(3)
C27 N2 H2A 109.6(18)
C27 N2 H2B 113(2)
H2A N2 H2B 108(3)
C27 N2 H2C 113(2)
H2A N2 H2C 104(3)
H2B N2 H2C 108(3)
C33 N3 H3A 114.0(19)
C33 N3 H3B 118(2)
H3A N3 H3B 110(3)
C28 N4 H4A 107(3)
C28 N4 H4B 115(2)
H4A N4 H4B 108(3)
C28 N4 H4C 112(3)
H4A N4 H4C 107(4)
H4B N4 H4C 107(3)
O1 S1 O3 112.34(14)
O1 S1 O2 112.08(13)
O3 S1 O2 112.18(12)
O1 S1 C1 105.76(12)
O3 S1 C1 107.14(12)
O2 S1 C1 106.84(13)
O5 S2 O4 112.67(18)
O5 S2 O6 113.46(16)
O4 S2 O6 111.30(16)
O5 S2 C8 106.66(15)
O4 S2 C8 106.07(13)
O6 S2 C8 106.05(14)
O9 S3 O7 115.46(15)
O9 S3 O8 111.31(14)
O7 S3 O8 111.09(13)
O9 S3 C15 106.42(12)
O7 S3 C15 106.38(12)
O8 S3 C15 105.44(12)

loop_
_geom_bond_atom_site_label_1
_geom_bond_atom_site_label_2
_geom_bond_distance
C1 C2 1.379(4)
C1 C6 1.381(4)
C1 S1 1.753(3)
C2 C3 1.381(4)
C2 H2 0.9300
C3 C4 1.373(5)
C3 H3 0.9300
C4 C5 1.372(5)
C4 C7 1.509(5)
C5 C6 1.378(5)
C5 H5 0.9300
C6 H6 0.9300
C7 H7A 0.9600
C7 H7B 0.9600
C7 H7C 0.9600
C8 C9 1.374(4)
C8 C13 1.378(4)
C8 S2 1.755(3)
C9 C10 1.393(5)
C9 H9 0.9300
C10 C11 1.358(5)
C10 H10 0.9300
C11 C12 1.354(5)
C11 C14 1.523(5)
C12 C13 1.383(4)
C12 H12 0.9300
C13 H13 0.9300
C14 H14A 0.9600
C14 H14B 0.9600
C14 H14C 0.9600
C15 C20 1.372(4)
C15 C16 1.377(4)
C15 S3 1.759(3)
C16 C17 1.376(4)
C16 H16 0.9300
C17 C18 1.365(5)
C17 H17 0.9300
C18 C19 1.378(5)
C18 C21 1.518(5)
C19 C20 1.385(5)
C19 H19 0.9300
C20 H20 0.9300
C21 H21A 0.9600
C21 H21B 0.9600
C21 H21C 0.9600
C22 C23 1.368(4)
C22 C27 1.385(3)
C22 N1 1.459(4)
C23 C24 1.370(4)
C23 H23 0.9300
C24 C25 1.372(4)
C24 H24 0.9300
C25 C26 1.377(4)
C25 H25 0.9300
C26 C27 1.373(4)
C26 H26 0.9300
C27 N2 1.460(3)
C28 C29 1.372(4)
C28 C33 1.389(4)
C28 N4 1.463(4)
C29 C30 1.372(4)
C29 H29 0.9300
C30 C31 1.378(4)
C30 H30 0.9300
C31 C32 1.366(4)
C31 H31 0.9300
C32 C33 1.392(4)
C32 H32 0.9300
C33 N3 1.382(4)
N1 H1A 0.863(10)
N1 H1B 0.864(10)
N1 H1C 0.867(10)
N2 H2A 0.874(10)
N2 H2B 0.869(10)
N2 H2C 0.868(10)
N3 H3A 0.860(10)
N3 H3B 0.862(10)
N4 H4A 0.867(10)
N4 H4B 0.868(10)
N4 H4C 0.865(10)
O1 S1 1.442(2)
O2 S1 1.4478(19)
O3 S1 1.4428(19)
O4 S2 1.431(2)
O5 S2 1.421(2)
O6 S2 1.442(2)
O7 S3 1.436(2)
O8 S3 1.458(2)
O9 S3 1.433(2)

loop_
_geom_hbond_atom_site_label_D
_geom_hbond_atom_site_label_H
_geom_hbond_atom_site_label_A
_geom_hbond_site_symmetry_A
_geom_hbond_distance_DH
_geom_hbond_distance_HA
_geom_hbond_distance_DA
_geom_hbond_angle_DHA
_geom_hbond_publ_flag
N2 H2A O8 2_764 0.874(10) 1.913(11) 2.785(3) 175(3) y
N2 H2B O6 2_764 0.869(10) 1.861(14) 2.707(3) 164(3) y
N3 H3A O3 2_764 0.860(10) 2.278(13) 3.113(3) 164(3) y
N1 H1A O3 2_764 0.863(10) 2.06(2) 2.810(3) 144(3) y
N1 H1A O6 2_764 0.863(10) 2.44(3) 2.852(4) 110(3) y
N3 H3B O1 1_554 0.862(10) 2.153(14) 2.989(4) 163(3) y
N4 H4B O1 1_554 0.868(10) 2.124(19) 2.910(4) 150(3) y
C24 H24 O1 1_554 0.93 2.55 3.197(4) 127.2 y
N1 H1C O4 1_654 0.867(10) 1.842(13) 2.698(3) 169(4) y
N1 H1B O2 1_654 0.864(10) 1.828(14) 2.669(3) 164(3) y
N2 H2C O2 1_654 0.868(10) 2.30(3) 2.873(3) 124(2) y
N2 H2C O9 1_655 0.868(10) 2.069(19) 2.833(3) 146(3) y
N4 H4A O5 2_664 0.867(10) 1.876(11) 2.742(4) 175(4) y
N4 H4C O7 2_664 0.865(10) 2.06(2) 2.826(3) 147(4) y
C5 H5 Cg2 2_675 0.93 2.87 3.629(4) 140 y
C10 H10 Cg3 2_674 0.93 2.81 3.587(5) 142 y
C13 H13 Cg1 1_555 0.93 2.93 3.609(3) 131 y

loop_
_geom_torsion_atom_site_label_1
_geom_torsion_atom_site_label_2
_geom_torsion_atom_site_label_3
_geom_torsion_atom_site_label_4
_geom_torsion
C6 C1 C2 C3 0.1(4)
S1 C1 C2 C3 180.0(2)
C1 C2 C3 C4 0.1(5)
C2 C3 C4 C5 0.0(5)
C2 C3 C4 C7 -179.6(4)
C3 C4 C5 C6 -0.4(5)
C7 C4 C5 C6 179.2(4)
C4 C5 C6 C1 0.7(5)
C2 C1 C6 C5 -0.5(4)
S1 C1 C6 C5 179.6(2)
C13 C8 C9 C10 -0.5(5)
S2 C8 C9 C10 -179.7(3)
C8 C9 C10 C11 -0.1(6)
C9 C10 C11 C12 0.7(6)
C9 C10 C11 C14 -179.0(4)
C10 C11 C12 C13 -0.8(6)
C14 C11 C12 C13 178.9(4)
C9 C8 C13 C12 0.4(4)
S2 C8 C13 C12 179.6(2)
C11 C12 C13 C8 0.3(5)
C20 C15 C16 C17 -0.2(5)
S3 C15 C16 C17 -177.4(3)
C15 C16 C17 C18 0.5(5)
C16 C17 C18 C19 -0.3(6)
C16 C17 C18 C21 -178.9(4)
C17 C18 C19 C20 -0.1(6)
C21 C18 C19 C20 178.5(4)
C16 C15 C20 C19 -0.2(5)
S3 C15 C20 C19 177.0(3)
C18 C19 C20 C15 0.4(6)
C27 C22 C23 C24 -0.5(4)
N1 C22 C23 C24 177.3(3)
C22 C23 C24 C25 -1.3(5)
C23 C24 C25 C26 1.6(5)
C24 C25 C26 C27 -0.2(5)
C25 C26 C27 C22 -1.5(4)
C25 C26 C27 N2 179.0(3)
C23 C22 C27 C26 1.9(4)
N1 C22 C27 C26 -175.8(2)
C23 C22 C27 N2 -178.7(2)
N1 C22 C27 N2 3.6(4)
C33 C28 C29 C30 1.1(4)
N4 C28 C29 C30 -179.9(3)
C28 C29 C30 C31 -0.2(4)
C29 C30 C31 C32 -0.4(5)
C30 C31 C32 C33 0.2(5)
C29 C28 C33 N3 176.5(3)
N4 C28 C33 N3 -2.6(4)
C29 C28 C33 C32 -1.3(4)
N4 C28 C33 C32 179.7(2)
C31 C32 C33 N3 -177.1(3)
C31 C32 C33 C28 0.7(4)
C2 C1 S1 O1 54.1(2)
C6 C1 S1 O1 -126.0(2)
C2 C1 S1 O3 -65.9(2)
C6 C1 S1 O3 114.0(2)
C2 C1 S1 O2 173.7(2)
C6 C1 S1 O2 -6.4(3)
C9 C8 S2 O5 -5.2(3)
C13 C8 S2 O5 175.6(2)
C9 C8 S2 O4 -125.6(3)
C13 C8 S2 O4 55.2(3)
C9 C8 S2 O6 116.0(3)
C13 C8 S2 O6 -63.2(3)
C20 C15 S3 O9 155.4(3)
C16 C15 S3 O9 -27.4(3)
C20 C15 S3 O7 31.8(3)
C16 C15 S3 O7 -151.0(2)
C20 C15 S3 O8 -86.3(3)
C16 C15 S3 O8 90.9(2)

_cod_database_fobs_code 1549127
